data_7017947
loop_
_publ_author_name
'Dell'Amico, Daniela Belli'
'Labella, Luca'
'Marchetti, Fabio'
'Samaritani, Simona'

_publ_section_title
;
 A convenient route to dinuclear chloro-bridged platinum(II) derivatives
 via nitrile complexes.
;
_journal_issue 4
_journal_name_full 'Dalton transactions (Cambridge, England : 2003)'
_journal_page_first 1389
_journal_page_last 1396
_journal_paper_doi 10.1039/c1dt11709b
_journal_volume 41
_journal_year 2012
_chemical_formula_moiety 'C36 H28 Cl2 O6 P2 Pt2'
_chemical_formula_sum 'C36 H28 Cl2 O6 P2 Pt2'
_chemical_formula_weight 1079.60
_chemical_name_systematic
;
?
;
_space_group_IT_number 2
_space_group_name_Hall '-P 1'
_symmetry_cell_setting triclinic
_symmetry_space_group_name_Hall '-P 1'
_symmetry_space_group_name_H-M 'P -1'
_atom_sites_solution_hydrogens geom
_atom_sites_solution_primary direct
_atom_sites_solution_secondary difmap
_audit_creation_method SHELXL-97
_cell_angle_alpha 96.040(10)
_cell_angle_beta 106.000(10)
_cell_angle_gamma 105.800(10)
_cell_formula_units_Z 1
_cell_length_a 8.910(2)
_cell_length_b 9.6990(10)
_cell_length_c 10.987(2)
_cell_measurement_reflns_used 27
_cell_measurement_temperature 293(2)
_cell_measurement_theta_max 13.49
_cell_measurement_theta_min 4.46
_cell_volume 861.4(3)
_computing_cell_refinement 'Bruker XSCANS'
_computing_data_collection 'Bruker XSCANS'
_computing_data_reduction 'Bruker SHELXTL'
_computing_molecular_graphics 'Bruker SHELXTL'
_computing_publication_material 'WINGX-1.64 (Farrugia, 2001)'
_computing_structure_refinement 'SHELXL-97 (Sheldrick, 1997)'
_computing_structure_solution 'SHELXS-97 (Sheldrick, 1997)'
_diffrn_ambient_temperature 293(2)
_diffrn_measured_fraction_theta_full 0.989
_diffrn_measured_fraction_theta_max 0.989
_diffrn_measurement_device_type 'Bruker P4'
_diffrn_measurement_method '2\q/\w scans'
_diffrn_radiation_monochromator graphite
_diffrn_radiation_source 'sealed tube'
_diffrn_radiation_type MoK\a
_diffrn_radiation_wavelength 0.71073
_diffrn_reflns_av_R_equivalents 0.0318
_diffrn_reflns_av_sigmaI/netI 0.0415
_diffrn_reflns_limit_h_max 1
_diffrn_reflns_limit_h_min -10
_diffrn_reflns_limit_k_max 11
_diffrn_reflns_limit_k_min -11
_diffrn_reflns_limit_l_max 13
_diffrn_reflns_limit_l_min -13
_diffrn_reflns_number 4244
_diffrn_reflns_theta_full 26.50
_diffrn_reflns_theta_max 26.50
_diffrn_reflns_theta_min 1.97
_diffrn_standards_decay_% 0.0(3)
_diffrn_standards_interval_count 97
_diffrn_standards_number 3
_exptl_absorpt_coefficient_mu 8.406
_exptl_absorpt_correction_T_max 0.5312
_exptl_absorpt_correction_T_min 0.2260
_exptl_absorpt_correction_type empirical
_exptl_crystal_colour colourless
_exptl_crystal_density_diffrn 2.081
_exptl_crystal_density_method 'not measured'
_exptl_crystal_description Prism
_exptl_crystal_F_000 512
_exptl_crystal_size_max 0.42
_exptl_crystal_size_mid 0.20
_exptl_crystal_size_min 0.10
_refine_diff_density_max 1.777
_refine_diff_density_min -2.943
_refine_diff_density_rms 0.187
_refine_ls_extinction_method none
_refine_ls_goodness_of_fit_ref 1.062
_refine_ls_hydrogen_treatment constr
_refine_ls_matrix_type full
_refine_ls_number_parameters 182
_refine_ls_number_reflns 3527
_refine_ls_number_restraints 0
_refine_ls_restrained_S_all 1.062
_refine_ls_R_factor_all 0.0459
_refine_ls_R_factor_gt 0.0380
_refine_ls_shift/su_max 0.000
_refine_ls_shift/su_mean 0.000
_refine_ls_structure_factor_coef Fsqd
_refine_ls_weighting_details 'calc w=1/[\s^2^(Fo^2^)+(0.0593P)^2^+0.0000P] where P=(Fo^2^+2Fc^2^)/3'
_refine_ls_weighting_scheme calc
_refine_ls_wR_factor_gt 0.0898
_refine_ls_wR_factor_ref 0.0934
_reflns_number_gt 3131
_reflns_number_total 3527
_reflns_threshold_expression >2\s(I)
_cod_data_source_file c1dt11709b.txt
_cod_data_source_block ptclort
_cod_database_code 7017947

loop_
_symmetry_equiv_pos_as_xyz
'x, y, z'
'-x, -y, -z'

loop_
_atom_site_label
_atom_site_type_symbol
_atom_site_fract_x
_atom_site_fract_y
_atom_site_fract_z
_atom_site_U_iso_or_equiv
_atom_site_adp_type
_atom_site_occupancy
_atom_site_symmetry_multiplicity
_atom_site_calc_flag
_atom_site_refinement_flags
_atom_site_disorder_assembly
_atom_site_disorder_group
Pt1 Pt 0.30693(4) 0.47820(3) 0.37845(2) 0.03371(10) Uani 1 1 d . . .
Cl1 Cl 0.6006(2) 0.5850(2) 0.41404(18) 0.0476(4) Uani 1 1 d . . .
P1 P 0.2194(2) 0.52427(19) 0.18972(17) 0.0365(4) Uani 1 1 d . A .
O1 O 0.0257(7) 0.4533(6) 0.1374(5) 0.0466(12) Uani 1 1 d . . .
O2 O 0.2817(7) 0.4717(6) 0.0776(5) 0.0447(12) Uani 1 1 d . . .
O3 O 0.2587(7) 0.6886(5) 0.1696(5) 0.0433(12) Uani 1 1 d . . .
C1P C -0.0440(10) 0.3933(8) 0.2299(7) 0.0399(15) Uani 1 1 d . . .
C2P C 0.0635(10) 0.3886(7) 0.3466(7) 0.0370(14) Uani 1 1 d . . .
C3P C -0.0086(12) 0.3270(9) 0.4336(8) 0.0489(18) Uani 1 1 d . . .
H3P H 0.0573 0.3223 0.5140 0.059 Uiso 1 1 calc R . .
C4P C -0.1803(12) 0.2718(10) 0.4005(9) 0.053(2) Uani 1 1 d . . .
H4P H -0.2264 0.2321 0.4603 0.064 Uiso 1 1 calc R . .
C5P C -0.2817(11) 0.2749(9) 0.2825(9) 0.053(2) Uani 1 1 d . . .
H5P H -0.3952 0.2360 0.2619 0.063 Uiso 1 1 calc R . .
C6P C -0.2131(10) 0.3367(9) 0.1936(8) 0.0461(17) Uani 1 1 d . . .
H6P H -0.2791 0.3398 0.1126 0.055 Uiso 1 1 calc R . .
C7P C 0.2774(10) 0.3222(8) 0.0443(7) 0.033(4) Uiso 0.52(3) 1 d PG A 1
C8P C 0.1925(17) 0.2042(9) 0.0842(7) 0.043(4) Uiso 0.52(3) 1 d PG A 1
H8P H 0.1308 0.2175 0.1377 0.051 Uiso 0.52(3) 1 calc PR A 1
C9P C 0.1981(18) 0.0668(8) 0.0456(8) 0.052(4) Uiso 0.52(3) 1 d PG A 1
H9P H 0.1396 -0.0132 0.0717 0.062 Uiso 0.52(3) 1 calc PR A 1
C10P C 0.2906(13) 0.0497(10) -0.0312(13) 0.065(6) Uiso 0.52(3) 1 d PG A 1
H10P H 0.2968 -0.0426 -0.0566 0.078 Uiso 0.52(3) 1 calc PR A 1
C11P C 0.3726(10) 0.1639(12) -0.0707(16) 0.067(6) Uiso 0.52(3) 1 d PG A 1
H11P H 0.4357 0.1503 -0.1230 0.081 Uiso 0.52(3) 1 calc PR A 1
C12P C 0.3651(9) 0.3003(10) -0.0354(13) 0.055(5) Uiso 0.52(3) 1 d PG A 1
H12P H 0.4199 0.3784 -0.0658 0.066 Uiso 0.52(3) 1 calc PR A 1
C7Q C 0.2912(9) 0.3408(7) 0.0319(8) 0.048(5) Uiso 0.48(3) 1 d PG A 2
C8Q C 0.2416(15) 0.2186(8) 0.0821(6) 0.061(5) Uiso 0.48(3) 1 d PG A 2
H8Q H 0.2035 0.2256 0.1526 0.073 Uiso 0.48(3) 1 calc PR A 2
C9Q C 0.2478(15) 0.0864(8) 0.0290(9) 0.062(5) Uiso 0.48(3) 1 d PG A 2
H9Q H 0.2129 0.0035 0.0623 0.075 Uiso 0.48(3) 1 calc PR A 2
C10Q C 0.3056(11) 0.0786(10) -0.0729(14) 0.063(6) Uiso 0.48(3) 1 d PG A 2
H10Q H 0.3122 -0.0100 -0.1086 0.076 Uiso 0.48(3) 1 calc PR A 2
C11Q C 0.3532(14) 0.1969(12) -0.1224(15) 0.063(6) Uiso 0.48(3) 1 d PG A 2
H11Q H 0.3929 0.1897 -0.1920 0.076 Uiso 0.48(3) 1 calc PR A 2
C12Q C 0.3442(13) 0.3281(10) -0.0723(12) 0.043(4) Uiso 0.48(3) 1 d PG A 2
H12Q H 0.3743 0.4089 -0.1094 0.052 Uiso 0.48(3) 1 calc PR A 2
C13P C 0.2306(11) 0.7977(8) 0.2483(7) 0.0430(16) Uani 1 1 d . A .
C14P C 0.3631(13) 0.9180(10) 0.3133(10) 0.060(2) Uani 1 1 d . . .
H14P H 0.4677 0.9214 0.3113 0.072 Uiso 1 1 calc R A .
C15P C 0.3407(16) 1.0356(11) 0.3826(11) 0.070(3) Uani 1 1 d . A .
H15P H 0.4296 1.1178 0.4276 0.084 Uiso 1 1 calc R . .
C16P C 0.1815(17) 1.0275(12) 0.3830(11) 0.074(3) Uani 1 1 d . . .
H16P H 0.1636 1.1054 0.4274 0.088 Uiso 1 1 calc R A .
C17P C 0.0539(16) 0.9062(13) 0.3188(12) 0.075(3) Uani 1 1 d . A .
H17P H -0.0511 0.9008 0.3212 0.090 Uiso 1 1 calc R . .
C18P C 0.0767(13) 0.7892(11) 0.2490(10) 0.059(2) Uani 1 1 d . . .
H18P H -0.0121 0.7070 0.2039 0.071 Uiso 1 1 calc R A .

loop_
_atom_site_aniso_label
_atom_site_aniso_U_11
_atom_site_aniso_U_22
_atom_site_aniso_U_33
_atom_site_aniso_U_23
_atom_site_aniso_U_13
_atom_site_aniso_U_12
Pt1 0.03535(15) 0.03665(14) 0.02795(14) 0.00824(9) 0.00792(9) 0.01092(10)
Cl1 0.0404(10) 0.0636(11) 0.0370(9) 0.0214(8) 0.0099(7) 0.0118(8)
P1 0.0382(10) 0.0387(8) 0.0305(9) 0.0104(7) 0.0092(7) 0.0093(7)
O1 0.039(3) 0.056(3) 0.040(3) 0.016(2) 0.008(2) 0.010(2)
O2 0.052(3) 0.048(3) 0.037(3) 0.011(2) 0.018(2) 0.015(2)
O3 0.052(3) 0.036(2) 0.042(3) 0.013(2) 0.015(2) 0.011(2)
C1P 0.040(4) 0.039(3) 0.041(4) 0.009(3) 0.011(3) 0.014(3)
C2P 0.041(4) 0.035(3) 0.037(3) 0.006(3) 0.015(3) 0.012(3)
C3P 0.059(5) 0.051(4) 0.039(4) 0.011(3) 0.021(4) 0.015(4)
C4P 0.051(5) 0.062(5) 0.051(5) 0.013(4) 0.027(4) 0.014(4)
C5P 0.033(4) 0.055(4) 0.063(5) 0.011(4) 0.011(4) 0.006(3)
C6P 0.040(4) 0.048(4) 0.046(4) 0.008(3) 0.010(3) 0.009(3)
C13P 0.052(5) 0.042(3) 0.036(4) 0.016(3) 0.010(3) 0.017(3)
C14P 0.060(6) 0.052(4) 0.059(5) 0.006(4) 0.017(5) 0.006(4)
C15P 0.091(8) 0.046(4) 0.065(6) 0.001(4) 0.025(6) 0.013(5)
C16P 0.106(10) 0.063(6) 0.071(7) 0.019(5) 0.039(7) 0.044(6)
C17P 0.077(8) 0.081(7) 0.087(8) 0.028(6) 0.031(6) 0.049(6)
C18P 0.054(5) 0.062(5) 0.060(6) 0.020(4) 0.010(4) 0.020(4)

loop_
_atom_type_symbol
_atom_type_description
_atom_type_scat_dispersion_real
_atom_type_scat_dispersion_imag
_atom_type_scat_source
C C 0.0033 0.0016 'International Tables Vol C Tables 4.2.6.8 and 6.1.1.4'
H H 0.0000 0.0000 'International Tables Vol C Tables 4.2.6.8 and 6.1.1.4'
O O 0.0106 0.0060 'International Tables Vol C Tables 4.2.6.8 and 6.1.1.4'
P P 0.1023 0.0942 'International Tables Vol C Tables 4.2.6.8 and 6.1.1.4'
Cl Cl 0.1484 0.1585 'International Tables Vol C Tables 4.2.6.8 and 6.1.1.4'
Pt Pt -1.7033 8.3905 'International Tables Vol C Tables 4.2.6.8 and 6.1.1.4'

loop_
_geom_angle_atom_site_label_1
_geom_angle_atom_site_label_2
_geom_angle_atom_site_label_3
_geom_angle
_geom_angle_site_symmetry_1
_geom_angle_site_symmetry_3
C2P Pt1 P1 81.8(2) . .
C2P Pt1 Cl1 97.0(2) . 2_666
P1 Pt1 Cl1 177.42(7) . 2_666
C2P Pt1 Cl1 179.2(2) . .
P1 Pt1 Cl1 97.69(7) . .
Cl1 Pt1 Cl1 83.53(6) 2_666 .
Pt1 Cl1 Pt1 96.47(6) 2_666 .
O2 P1 O1 105.2(3) . .
O2 P1 O3 94.4(3) . .
O1 P1 O3 106.9(3) . .
O2 P1 Pt1 120.5(2) . .
O1 P1 Pt1 108.2(2) . .
O3 P1 Pt1 120.0(2) . .
C1P O1 P1 114.1(5) . .
C7Q O2 C7P 9.99(7) . .
C7Q O2 P1 132.3(6) . .
C7P O2 P1 122.3(5) . .
C13P O3 P1 122.2(5) . .
C6P C1P C2P 124.9(7) . .
C6P C1P O1 117.5(7) . .
C2P C1P O1 117.5(7) . .
C1P C2P C3P 116.0(8) . .
C1P C2P Pt1 118.0(5) . .
C3P C2P Pt1 126.0(6) . .
C2P C3P C4P 120.3(8) . .
C2P C3P H3P 119.9 . .
C4P C3P H3P 119.9 . .
C5P C4P C3P 121.7(8) . .
C5P C4P H4P 119.2 . .
C3P C4P H4P 119.2 . .
C4P C5P C6P 119.3(8) . .
C4P C5P H5P 120.3 . .
C6P C5P H5P 120.3 . .
C1P C6P C5P 117.7(8) . .
C1P C6P H6P 121.2 . .
C5P C6P H6P 121.2 . .
C12P C7P C8P 118.9 . .
C12P C7P O2 115.1(5) . .
C8P C7P O2 126.0(5) . .
C9P C8P C7P 120.5 . .
C9P C8P H8P 119.7 . .
C7P C8P H8P 119.7 . .
C10P C9P C8P 118.9 . .
C10P C9P H9P 120.5 . .
C8P C9P H9P 120.5 . .
C11P C10P C9P 120.7 . .
C11P C10P H10P 119.6 . .
C9P C10P H10P 119.6 . .
C10P C11P C12P 120.8 . .
C10P C11P H11P 119.6 . .
C12P C11P H11P 119.6 . .
C7P C12P C11P 120.0 . .
C7P C12P H12P 120.0 . .
C11P C12P H12P 120.0 . .
O2 C7Q C12Q 118.3(6) . .
O2 C7Q C8Q 122.7(6) . .
C12Q C7Q C8Q 118.9 . .
C9Q C8Q C7Q 120.5 . .
C9Q C8Q H8Q 119.7 . .
C7Q C8Q H8Q 119.7 . .
C10Q C9Q C8Q 119.0 . .
C10Q C9Q H9Q 120.5 . .
C8Q C9Q H9Q 120.5 . .
C11Q C10Q C9Q 120.7 . .
C11Q C10Q H10Q 119.6 . .
C9Q C10Q H10Q 119.6 . .
C10Q C11Q C12Q 120.8 . .
C10Q C11Q H11Q 119.6 . .
C12Q C11Q H11Q 119.6 . .
C7Q C12Q C11Q 120.0 . .
C7Q C12Q H12Q 120.0 . .
C11Q C12Q H12Q 120.0 . .
C18P C13P C14P 121.7(9) . .
C18P C13P O3 121.0(8) . .
C14P C13P O3 117.0(8) . .
C13P C14P C15P 119.8(10) . .
C13P C14P H14P 120.1 . .
C15P C14P H14P 120.1 . .
C14P C15P C16P 118.7(10) . .
C14P C15P H15P 120.7 . .
C16P C15P H15P 120.7 . .
C17P C16P C15P 119.9(10) . .
C17P C16P H16P 120.0 . .
C15P C16P H16P 120.0 . .
C16P C17P C18P 121.2(11) . .
C16P C17P H17P 119.4 . .
C18P C17P H17P 119.4 . .
C13P C18P C17P 118.7(10) . .
C13P C18P H18P 120.6 . .
C17P C18P H18P 120.6 . .

loop_
_geom_bond_atom_site_label_1
_geom_bond_atom_site_label_2
_geom_bond_distance
_geom_bond_site_symmetry_2
Pt1 C2P 2.018(8) .
Pt1 P1 2.1449(18) .
Pt1 Cl1 2.4054(18) 2_666
Pt1 Cl1 2.439(2) .
Cl1 Pt1 2.4053(18) 2_666
P1 O2 1.576(5) .
P1 O1 1.583(6) .
P1 O3 1.589(5) .
O1 C1P 1.426(9) .
O2 C7Q 1.349(7) .
O2 C7P 1.445(7) .
O3 C13P 1.414(9) .
C1P C6P 1.380(11) .
C1P C2P 1.386(11) .
C2P C3P 1.390(10) .
C3P C4P 1.402(13) .
C3P H3P 0.9300 .
C4P C5P 1.370(13) .
C4P H4P 0.9300 .
C5P C6P 1.393(12) .
C5P H5P 0.9300 .
C6P H6P 0.9300 .
C7P C12P 1.3599 .
C7P C8P 1.3751 .
C8P C9P 1.3738 .
C8P H8P 0.9300 .
C9P C10P 1.3590 .
C9P H9P 0.9300 .
C10P C11P 1.3368 .
C10P H10P 0.9300 .
C11P C12P 1.3641 .
C11P H11P 0.9300 .
C12P H12P 0.9300 .
C7Q C12Q 1.3600 .
C7Q C8Q 1.3751 .
C8Q C9Q 1.3738 .
C8Q H8Q 0.9300 .
C9Q C10Q 1.3590 .
C9Q H9Q 0.9300 .
C10Q C11Q 1.3367 .
C10Q H10Q 0.9300 .
C11Q C12Q 1.3640 .
C11Q H11Q 0.9300 .
C12Q H12Q 0.9300 .
C13P C18P 1.354(13) .
C13P C14P 1.370(12) .
C14P C15P 1.394(14) .
C14P H14P 0.9300 .
C15P C16P 1.400(18) .
C15P H15P 0.9300 .
C16P C17P 1.352(17) .
C16P H16P 0.9300 .
C17P C18P 1.395(15) .
C17P H17P 0.9300 .
C18P H18P 0.9300 .
